data_7007446
loop_
_publ_author_name
'Yue, Nancy L. S.'
'Jennings, Michael C.'
'Puddephatt, Richard J.'

_publ_section_title
;
 Ring-opening polymerization of coordination complexes: silver(I)
 complexes with bis(amidopyridine) ligands derived from thiophene.
;
_journal_issue 32
_journal_name_full 'Dalton transactions (Cambridge, England : 2003)'
_journal_page_first 3886
_journal_page_last 3893
_journal_paper_doi 10.1039/b605340h
_journal_year 2006
_chemical_formula_sum 'C20 H20 Ag Cl4 F6 N4 O2 P S'
_chemical_formula_weight 775.10
_chemical_name_systematic
;
?
;
_space_group_IT_number 14
_symmetry_cell_setting monoclinic
_symmetry_space_group_name_Hall '-P 2yn'
_symmetry_space_group_name_H-M 'P 1 21/n 1'
_atom_sites_solution_hydrogens geom
_atom_sites_solution_primary direct
_atom_sites_solution_secondary difmap
_audit_creation_method SHELXL-97
_cell_angle_alpha 90.00
_cell_angle_beta 109.256(2)
_cell_angle_gamma 90.00
_cell_formula_units_Z 4
_cell_length_a 11.5598(3)
_cell_length_b 19.7777(5)
_cell_length_c 12.8335(3)
_cell_measurement_temperature 150(2)
_cell_volume 2769.93(12)
_computing_cell_refinement 'DENZO-SMN (Otwinowski & Minor, 1997)'
_computing_data_collection 'COLLECT (Nonius 1997-2001)'
_computing_data_reduction DENZO-SMN
_computing_molecular_graphics 'SHELXTL/PC (Sheldrick, 2001)'
_computing_publication_material SHELXTL/PC
_computing_structure_refinement 'SHELXL-97 (Sheldrick, 1997)'
_computing_structure_solution 'SHELXS-97 (Sheldrick, 1990)'
_diffrn_ambient_temperature 150(2)
_diffrn_measured_fraction_theta_full 0.998
_diffrn_measured_fraction_theta_max 0.998
_diffrn_measurement_device_type 'Nonius Kappa-CCD'
_diffrn_measurement_method '\f scans, and \w scans with \k offsets'
_diffrn_radiation_monochromator graphite
_diffrn_radiation_source 'fine-focus sealed tube'
_diffrn_radiation_type MoK\a
_diffrn_radiation_wavelength 0.71073
_diffrn_reflns_av_R_equivalents 0.045
_diffrn_reflns_av_sigmaI/netI 0.0342
_diffrn_reflns_limit_h_max 13
_diffrn_reflns_limit_h_min -13
_diffrn_reflns_limit_k_max 17
_diffrn_reflns_limit_k_min -23
_diffrn_reflns_limit_l_max 15
_diffrn_reflns_limit_l_min -15
_diffrn_reflns_number 28876
_diffrn_reflns_theta_full 25.03
_diffrn_reflns_theta_max 25.03
_diffrn_reflns_theta_min 2.66
_exptl_absorpt_coefficient_mu 1.315
_exptl_absorpt_correction_T_max 0.7096
_exptl_absorpt_correction_T_min 0.4387
_exptl_absorpt_correction_type multi-scan
_exptl_absorpt_process_details 'DENZO-SMN; Otwinowski & Minor,1997)'
_exptl_crystal_colour colourless
_exptl_crystal_density_diffrn 1.859
_exptl_crystal_density_method 'not measured'
_exptl_crystal_description petal
_exptl_crystal_F_000 1536
_exptl_crystal_size_max 0.75
_exptl_crystal_size_mid 0.40
_exptl_crystal_size_min 0.28
_refine_diff_density_max 1.387
_refine_diff_density_min -1.490
_refine_diff_density_rms 0.101
_refine_ls_extinction_method none
_refine_ls_goodness_of_fit_ref 1.073
_refine_ls_hydrogen_treatment constr
_refine_ls_matrix_type full
_refine_ls_number_parameters 352
_refine_ls_number_reflns 4883
_refine_ls_number_restraints 0
_refine_ls_restrained_S_all 1.073
_refine_ls_R_factor_all 0.0660
_refine_ls_R_factor_gt 0.0490
_refine_ls_shift/su_max 0.001
_refine_ls_shift/su_mean 0.000
_refine_ls_structure_factor_coef Fsqd
_refine_ls_weighting_details 'calc w=1/[\s^2^(Fo^2^)+(0.0776P)^2^+5.1142P] where P=(Fo^2^+2Fc^2^)/3'
_refine_ls_weighting_scheme calc
_refine_ls_wR_factor_gt 0.1337
_refine_ls_wR_factor_ref 0.1435
_reflns_number_gt 3747
_reflns_number_total 4883
_reflns_threshold_expression >2sigma(I)
_cod_data_source_file b605340h.txt
_cod_data_source_block 8d
_cod_depositor_comments
;
The following automatic conversions were performed:
'_symmetry_cell_setting' value 'Monoclinic' changed to 'monoclinic'
according to '/home/saulius/struct/CIF-dictionaries/cif_core.dic'
dictionary named 'cif_core.dic' version 2.4.1 from 2010-06-29.

Automatic conversion script
Id: cif_fix_enum 1527 2010-12-29 10:47:43Z saulius 

The following automatic conversions were performed:

'_refine_ls_hydrogen_treatment' value 'const' was replaced with the
value 'constr' as specified in the replacement file
'src/cod-tools/trunk/data/replacement-values/replacement_values.lst'.

Automatic conversion script
Id: cif_fix_values 5376 2017-05-30 11:51:03Z andrius 
;
_cod_original_sg_symbol_H-M P2(1)/n
_cod_database_code 7007446

loop_
_symmetry_equiv_pos_as_xyz
'x, y, z'
'-x+1/2, y+1/2, -z+1/2'
'-x, -y, -z'
'x-1/2, -y-1/2, z-1/2'

loop_
_atom_site_label
_atom_site_type_symbol
_atom_site_fract_x
_atom_site_fract_y
_atom_site_fract_z
_atom_site_U_iso_or_equiv
_atom_site_adp_type
_atom_site_occupancy
_atom_site_symmetry_multiplicity
_atom_site_calc_flag
_atom_site_refinement_flags
_atom_site_disorder_assembly
_atom_site_disorder_group
Ag Ag 0.08922(4) 0.162824(17) 0.65223(3) 0.03925(17) Uani 1 1 d . . .
N11 N 0.0893(3) 0.26987(18) 0.6712(3) 0.0306(9) Uani 1 1 d . . .
C12 C 0.0457(6) 0.2978(2) 0.7470(5) 0.0476(14) Uani 1 1 d . . .
H12A H 0.0189 0.2683 0.7929 0.057 Uiso 1 1 calc R . .
C13 C 0.0379(5) 0.3653(3) 0.7616(5) 0.0448(13) Uani 1 1 d . . .
H13A H 0.0075 0.3816 0.8172 0.054 Uiso 1 1 calc R . .
C14 C 0.0745(4) 0.4114(2) 0.6952(3) 0.0258(9) Uani 1 1 d . . .
C15 C 0.1202(4) 0.3827(2) 0.6183(4) 0.0297(10) Uani 1 1 d . . .
H15A H 0.1481 0.4110 0.5716 0.036 Uiso 1 1 calc R . .
C16 C 0.1252(4) 0.3138(2) 0.6092(4) 0.0311(10) Uani 1 1 d . . .
H16A H 0.1565 0.2961 0.5549 0.037 Uiso 1 1 calc R . .
N17 N 0.0646(3) 0.48088(17) 0.7136(3) 0.0255(8) Uani 1 1 d . . .
C18 C 0.0348(5) 0.5005(2) 0.8123(4) 0.0399(12) Uani 1 1 d . . .
H18D H 0.0425 0.5496 0.8220 0.060 Uiso 1 1 calc R . .
H18E H 0.0915 0.4781 0.8773 0.060 Uiso 1 1 calc R . .
H18F H -0.0493 0.4868 0.8035 0.060 Uiso 1 1 calc R . .
C19 C 0.0929(4) 0.5298(2) 0.6478(4) 0.0324(11) Uani 1 1 d . . .
O20 O 0.1452(4) 0.51761(17) 0.5820(3) 0.0534(11) Uani 1 1 d . . .
C21 C 0.0569(4) 0.6007(2) 0.6601(4) 0.0282(10) Uani 1 1 d . . .
S22 S 0.15105(10) 0.66248(5) 0.63644(10) 0.0291(3) Uani 1 1 d . . .
C23 C 0.0595(4) 0.7258(2) 0.6585(3) 0.0272(10) Uani 1 1 d . . .
C24 C -0.0415(4) 0.6998(2) 0.6775(4) 0.0293(10) Uani 1 1 d . . .
H24A H -0.1039 0.7268 0.6894 0.035 Uiso 1 1 calc R . .
C25 C -0.0427(4) 0.6286(2) 0.6775(4) 0.0301(10) Uani 1 1 d . . .
H25A H -0.1068 0.6027 0.6886 0.036 Uiso 1 1 calc R . .
C26 C 0.0929(4) 0.7968(2) 0.6412(4) 0.0293(10) Uani 1 1 d . . .
O27 O 0.1259(4) 0.80922(17) 0.5631(3) 0.0464(9) Uani 1 1 d . . .
N28 N 0.0806(3) 0.84459(17) 0.7154(3) 0.0279(8) Uani 1 1 d . . .
C29 C 0.0590(5) 0.8244(2) 0.8180(4) 0.0378(12) Uani 1 1 d . . .
H29A H 0.0599 0.7750 0.8234 0.057 Uiso 1 1 calc R . .
H29B H -0.0208 0.8415 0.8172 0.057 Uiso 1 1 calc R . .
H29C H 0.1236 0.8433 0.8815 0.057 Uiso 1 1 calc R . .
C30 C 0.0819(4) 0.9147(2) 0.6941(4) 0.0254(9) Uani 1 1 d . . .
C31 C 0.0300(5) 0.9589(3) 0.7503(4) 0.0415(12) Uani 1 1 d . . .
H31A H -0.0075 0.9416 0.8004 0.050 Uiso 1 1 calc R . .
C32 C 0.0326(5) 1.0267(2) 0.7338(5) 0.0431(13) Uani 1 1 d . . .
H32A H -0.0030 1.0556 0.7741 0.052 Uiso 1 1 calc R . .
N33 N 0.0826(3) 1.05507(18) 0.6638(3) 0.0319(9) Uani 1 1 d . . .
C34 C 0.1319(4) 1.0127(2) 0.6092(4) 0.0350(11) Uani 1 1 d . . .
H34A H 0.1680 1.0313 0.5589 0.042 Uiso 1 1 calc R . .
C35 C 0.1333(4) 0.9438(2) 0.6219(4) 0.0322(10) Uani 1 1 d . . .
H35A H 0.1697 0.9160 0.5808 0.039 Uiso 1 1 calc R . .
P40 P 0.30439(12) 1.15692(6) 1.45546(10) 0.0335(3) Uani 1 1 d . . .
F41 F 0.4404(4) 1.1644(3) 1.4600(5) 0.121(2) Uani 1 1 d . . .
F42 F 0.1678(4) 1.1549(2) 1.4549(4) 0.0835(13) Uani 1 1 d . . .
F43 F 0.3113(5) 1.07821(19) 1.4517(3) 0.1047(18) Uani 1 1 d . . .
F44 F 0.2574(4) 1.16102(17) 1.3254(3) 0.0651(10) Uani 1 1 d . . .
F45 F 0.2989(4) 1.23759(18) 1.4630(3) 0.0691(10) Uani 1 1 d . . .
F46 F 0.3491(4) 1.15388(18) 1.5873(3) 0.0721(12) Uani 1 1 d . . .
C51 C 0.2250(7) 1.0863(4) 1.0764(6) 0.079(2) Uani 1 1 d . . .
H51A H 0.2575 1.1082 1.1497 0.095 Uiso 1 1 calc R . .
H51B H 0.2914 1.0855 1.0436 0.095 Uiso 1 1 calc R . .
Cl52 Cl 0.1020(2) 1.13429(13) 0.99163(16) 0.0925(7) Uani 1 1 d . . .
Cl53 Cl 0.1816(2) 1.00286(14) 1.09299(18) 0.0969(7) Uani 1 1 d . . .
C61 C 0.2708(9) 0.8390(3) 1.3854(9) 0.097(3) Uani 1 1 d . . .
H61A H 0.3525 0.8182 1.4003 0.117 Uiso 1 1 calc R . .
H61B H 0.2336 0.8194 1.4380 0.117 Uiso 1 1 calc R . .
Cl62 Cl 0.1825(2) 0.81998(16) 1.2559(3) 0.1334(12) Uani 1 1 d . . .
Cl63 Cl 0.28801(18) 0.92577(10) 1.40739(15) 0.0746(5) Uani 1 1 d . . .

loop_
_atom_site_aniso_label
_atom_site_aniso_U_11
_atom_site_aniso_U_22
_atom_site_aniso_U_33
_atom_site_aniso_U_23
_atom_site_aniso_U_13
_atom_site_aniso_U_12
Ag 0.0489(3) 0.0117(2) 0.0531(3) -0.00296(15) 0.01132(19) 0.00025(15)
N11 0.037(2) 0.0129(18) 0.040(2) -0.0030(15) 0.0090(17) 0.0015(15)
C12 0.075(4) 0.019(3) 0.063(3) 0.003(2) 0.043(3) -0.003(2)
C13 0.070(4) 0.020(2) 0.060(3) -0.004(2) 0.042(3) -0.002(2)
C14 0.028(2) 0.015(2) 0.030(2) 0.0006(17) 0.0041(18) 0.0006(17)
C15 0.042(3) 0.018(2) 0.029(2) -0.0026(18) 0.011(2) -0.0005(19)
C16 0.039(3) 0.019(2) 0.035(2) -0.0038(19) 0.012(2) 0.0028(19)
N17 0.037(2) 0.0122(17) 0.0274(19) -0.0013(14) 0.0109(16) 0.0004(15)
C18 0.065(3) 0.018(2) 0.036(3) -0.0025(19) 0.017(2) 0.005(2)
C19 0.035(3) 0.019(2) 0.040(3) 0.0002(19) 0.010(2) -0.0012(19)
O20 0.085(3) 0.0195(18) 0.082(3) 0.0042(18) 0.064(3) 0.0024(18)
C21 0.032(2) 0.013(2) 0.036(2) -0.0013(18) 0.0066(19) 0.0001(17)
S22 0.0318(6) 0.0125(5) 0.0433(6) -0.0006(4) 0.0126(5) 0.0003(4)
C23 0.030(2) 0.017(2) 0.031(2) -0.0021(17) 0.0060(18) 0.0029(18)
C24 0.028(2) 0.017(2) 0.040(2) 0.0010(19) 0.0085(19) 0.0053(18)
C25 0.029(2) 0.018(2) 0.041(3) 0.0017(19) 0.008(2) -0.0026(18)
C26 0.037(3) 0.014(2) 0.037(3) 0.0009(18) 0.012(2) 0.0016(18)
O27 0.079(3) 0.0190(17) 0.054(2) -0.0043(16) 0.040(2) -0.0015(17)
N28 0.033(2) 0.0132(18) 0.036(2) 0.0011(15) 0.0104(17) 0.0000(14)
C29 0.059(3) 0.023(2) 0.033(2) 0.001(2) 0.017(2) -0.003(2)
C30 0.028(2) 0.014(2) 0.033(2) -0.0006(18) 0.0084(18) -0.0018(17)
C31 0.062(3) 0.024(3) 0.049(3) -0.001(2) 0.034(3) 0.000(2)
C32 0.059(3) 0.024(3) 0.055(3) -0.008(2) 0.032(3) 0.000(2)
N33 0.034(2) 0.0117(19) 0.046(2) -0.0019(16) 0.0083(18) -0.0009(15)
C34 0.044(3) 0.017(2) 0.050(3) -0.002(2) 0.023(2) 0.000(2)
C35 0.040(3) 0.019(2) 0.043(3) -0.003(2) 0.022(2) 0.0007(19)
P40 0.0406(7) 0.0287(7) 0.0321(7) 0.0011(5) 0.0132(5) 0.0072(5)
F41 0.052(3) 0.200(7) 0.117(4) -0.029(4) 0.037(3) 0.002(3)
F42 0.050(2) 0.114(4) 0.090(3) 0.009(2) 0.028(2) -0.007(2)
F43 0.194(5) 0.031(2) 0.067(3) -0.0034(18) 0.015(3) 0.033(3)
F44 0.100(3) 0.059(2) 0.0340(17) -0.0047(14) 0.0199(18) -0.0054(19)
F45 0.104(3) 0.041(2) 0.055(2) -0.0017(16) 0.017(2) -0.0046(19)
F46 0.106(3) 0.061(2) 0.0360(18) 0.0056(15) 0.0047(18) 0.021(2)
C51 0.073(5) 0.112(7) 0.057(4) -0.005(4) 0.029(3) 0.031(5)
Cl52 0.0920(14) 0.1285(18) 0.0665(11) 0.0145(12) 0.0390(10) 0.0496(13)
Cl53 0.0945(14) 0.121(2) 0.0952(14) 0.0285(13) 0.0591(12) 0.0318(13)
C61 0.127(7) 0.049(4) 0.164(9) -0.027(5) 0.114(7) -0.016(4)
Cl62 0.0935(16) 0.158(3) 0.163(3) -0.106(2) 0.0622(17) -0.0602(17)
Cl63 0.0865(12) 0.0735(12) 0.0682(10) -0.0126(9) 0.0314(9) -0.0133(10)

loop_
_atom_type_symbol
_atom_type_description
_atom_type_scat_dispersion_real
_atom_type_scat_dispersion_imag
_atom_type_scat_source
C C 0.0033 0.0016 'International Tables Vol C Tables 4.2.6.8 and 6.1.1.4'
H H 0.0000 0.0000 'International Tables Vol C Tables 4.2.6.8 and 6.1.1.4'
N N 0.0061 0.0033 'International Tables Vol C Tables 4.2.6.8 and 6.1.1.4'
O O 0.0106 0.0060 'International Tables Vol C Tables 4.2.6.8 and 6.1.1.4'
F F 0.0171 0.0103 'International Tables Vol C Tables 4.2.6.8 and 6.1.1.4'
S S 0.1246 0.1234 'International Tables Vol C Tables 4.2.6.8 and 6.1.1.4'
P P 0.1023 0.0942 'International Tables Vol C Tables 4.2.6.8 and 6.1.1.4'
Ag Ag -0.8971 1.1015 'International Tables Vol C Tables 4.2.6.8 and 6.1.1.4'
Cl Cl 0.1484 0.1585 'International Tables Vol C Tables 4.2.6.8 and 6.1.1.4'

loop_
_geom_angle_atom_site_label_1
_geom_angle_atom_site_label_2
_geom_angle_atom_site_label_3
_geom_angle
_geom_angle_site_symmetry_1
_geom_angle_site_symmetry_3
_geom_angle_publ_flag
N11 Ag N33 168.62(16) . 1_545 ?
C16 N11 C12 115.3(4) . . ?
C16 N11 Ag 124.5(3) . . ?
C12 N11 Ag 120.1(3) . . ?
N11 C12 C13 124.0(5) . . ?
N11 C12 H12A 118.0 . . ?
C13 C12 H12A 118.0 . . ?
C12 C13 C14 120.6(5) . . ?
C12 C13 H13A 119.7 . . ?
C14 C13 H13A 119.7 . . ?
C15 C14 C13 115.4(4) . . ?
C15 C14 N17 126.2(4) . . ?
C13 C14 N17 118.4(4) . . ?
C16 C15 C14 120.3(4) . . ?
C16 C15 H15A 119.8 . . ?
C14 C15 H15A 119.8 . . ?
N11 C16 C15 124.5(4) . . ?
N11 C16 H16A 117.8 . . ?
C15 C16 H16A 117.8 . . ?
C19 N17 C14 122.0(4) . . ?
C19 N17 C18 120.5(4) . . ?
C14 N17 C18 117.3(3) . . ?
N17 C18 H18D 109.5 . . ?
N17 C18 H18E 109.5 . . ?
H18D C18 H18E 109.5 . . ?
N17 C18 H18F 109.5 . . ?
H18D C18 H18F 109.5 . . ?
H18E C18 H18F 109.5 . . ?
O20 C19 N17 123.6(4) . . ?
O20 C19 C21 118.9(4) . . ?
N17 C19 C21 117.5(4) . . ?
C25 C21 C19 133.0(4) . . ?
C25 C21 S22 111.0(3) . . ?
C19 C21 S22 115.7(3) . . ?
C23 S22 C21 91.6(2) . . ?
C24 C23 C26 131.1(4) . . ?
C24 C23 S22 111.3(3) . . ?
C26 C23 S22 117.2(3) . . ?
C23 C24 C25 112.6(4) . . ?
C23 C24 H24A 123.7 . . ?
C25 C24 H24A 123.7 . . ?
C21 C25 C24 113.4(4) . . ?
C21 C25 H25A 123.3 . . ?
C24 C25 H25A 123.3 . . ?
O27 C26 N28 124.4(4) . . ?
O27 C26 C23 118.8(4) . . ?
N28 C26 C23 116.8(4) . . ?
C26 N28 C30 121.8(4) . . ?
C26 N28 C29 121.1(4) . . ?
C30 N28 C29 117.0(4) . . ?
N28 C29 H29A 109.5 . . ?
N28 C29 H29B 109.5 . . ?
H29A C29 H29B 109.5 . . ?
N28 C29 H29C 109.5 . . ?
H29A C29 H29C 109.5 . . ?
H29B C29 H29C 109.5 . . ?
C35 C30 C31 116.3(4) . . ?
C35 C30 N28 124.9(4) . . ?
C31 C30 N28 118.8(4) . . ?
C32 C31 C30 120.3(5) . . ?
C32 C31 H31A 119.9 . . ?
C30 C31 H31A 119.9 . . ?
N33 C32 C31 123.6(5) . . ?
N33 C32 H32A 118.2 . . ?
C31 C32 H32A 118.2 . . ?
C34 N33 C32 116.3(4) . . ?
C34 N33 Ag 123.9(3) . 1_565 ?
C32 N33 Ag 119.8(3) . 1_565 ?
N33 C34 C35 123.5(5) . . ?
N33 C34 H34A 118.3 . . ?
C35 C34 H34A 118.3 . . ?
C34 C35 C30 120.1(4) . . ?
C34 C35 H35A 119.9 . . ?
C30 C35 H35A 119.9 . . ?
F43 P40 F41 92.0(3) . . ?
F43 P40 F42 92.1(3) . . ?
F41 P40 F42 175.6(3) . . ?
F43 P40 F44 91.2(2) . . ?
F41 P40 F44 91.5(3) . . ?
F42 P40 F44 90.1(2) . . ?
F43 P40 F46 89.6(2) . . ?
F41 P40 F46 89.7(3) . . ?
F42 P40 F46 88.7(2) . . ?
F44 P40 F46 178.5(2) . . ?
F43 P40 F45 178.4(2) . . ?
F41 P40 F45 87.9(3) . . ?
F42 P40 F45 88.0(2) . . ?
F44 P40 F45 90.35(18) . . ?
F46 P40 F45 88.79(19) . . ?
Cl52 C51 Cl53 112.1(4) . . ?
Cl52 C51 H51A 109.2 . . ?
Cl53 C51 H51A 109.2 . . ?
Cl52 C51 H51B 109.2 . . ?
Cl53 C51 H51B 109.2 . . ?
H51A C51 H51B 107.9 . . ?
Cl62 C61 Cl63 112.4(6) . . ?
Cl62 C61 H61A 109.1 . . ?
Cl63 C61 H61A 109.1 . . ?
Cl62 C61 H61B 109.1 . . ?
Cl63 C61 H61B 109.1 . . ?
H61A C61 H61B 107.9 . . ?

loop_
_geom_bond_atom_site_label_1
_geom_bond_atom_site_label_2
_geom_bond_distance
_geom_bond_site_symmetry_2
_geom_bond_publ_flag
Ag N11 2.131(4) . ?
Ag N33 2.140(4) 1_545 ?
N11 C16 1.334(6) . ?
N11 C12 1.353(7) . ?
C12 C13 1.356(7) . ?
C12 H12A 0.9500 . ?
C13 C14 1.405(7) . ?
C13 H13A 0.9500 . ?
C14 C15 1.385(7) . ?
C14 N17 1.405(5) . ?
C15 C16 1.371(7) . ?
C15 H15A 0.9500 . ?
C16 H16A 0.9500 . ?
N17 C19 1.392(6) . ?
N17 C18 1.470(6) . ?
C18 H18D 0.9800 . ?
C18 H18E 0.9800 . ?
C18 H18F 0.9800 . ?
C19 O20 1.215(6) . ?
C19 C21 1.485(6) . ?
C21 C25 1.361(6) . ?
C21 S22 1.728(5) . ?
S22 C23 1.721(4) . ?
C23 C24 1.370(6) . ?
C23 C26 1.493(6) . ?
C24 C25 1.408(6) . ?
C24 H24A 0.9500 . ?
C25 H25A 0.9500 . ?
C26 O27 1.209(6) . ?
C26 N28 1.382(6) . ?
N28 C30 1.415(5) . ?
N28 C29 1.473(6) . ?
C29 H29A 0.9800 . ?
C29 H29B 0.9800 . ?
C29 H29C 0.9800 . ?
C30 C35 1.381(6) . ?
C30 C31 1.388(7) . ?
C31 C32 1.361(7) . ?
C31 H31A 0.9500 . ?
C32 N33 1.341(7) . ?
C32 H32A 0.9500 . ?
N33 C34 1.334(6) . ?
N33 Ag 2.139(4) 1_565 ?
C34 C35 1.372(6) . ?
C34 H34A 0.9500 . ?
C35 H35A 0.9500 . ?
P40 F43 1.560(4) . ?
P40 F41 1.561(5) . ?
P40 F42 1.577(4) . ?
P40 F44 1.578(3) . ?
P40 F46 1.599(4) . ?
P40 F45 1.601(4) . ?
C51 Cl52 1.756(7) . ?
C51 Cl53 1.759(9) . ?
C51 H51A 0.9900 . ?
C51 H51B 0.9900 . ?
C61 Cl62 1.682(11) . ?
C61 Cl63 1.740(7) . ?
C61 H61A 0.9900 . ?
C61 H61B 0.9900 . ?

loop_
_geom_torsion_atom_site_label_1
_geom_torsion_atom_site_label_2
_geom_torsion_atom_site_label_3
_geom_torsion_atom_site_label_4
_geom_torsion
_geom_torsion_site_symmetry_1
_geom_torsion_site_symmetry_2
_geom_torsion_site_symmetry_3
_geom_torsion_site_symmetry_4
_geom_torsion_publ_flag
N33 Ag N11 C16 168.9(6) 1_545 . . . ?
N33 Ag N11 C12 -14.2(9) 1_545 . . . ?
C16 N11 C12 C13 -0.2(8) . . . . ?
Ag N11 C12 C13 -177.3(5) . . . . ?
N11 C12 C13 C14 0.9(9) . . . . ?
C12 C13 C14 C15 -1.4(8) . . . . ?
C12 C13 C14 N17 180.0(5) . . . . ?
C13 C14 C15 C16 1.3(6) . . . . ?
N17 C14 C15 C16 179.7(4) . . . . ?
C12 N11 C16 C15 0.0(7) . . . . ?
Ag N11 C16 C15 177.0(3) . . . . ?
C14 C15 C16 N11 -0.6(7) . . . . ?
C15 C14 N17 C19 4.9(7) . . . . ?
C13 C14 N17 C19 -176.7(4) . . . . ?
C15 C14 N17 C18 -169.1(4) . . . . ?
C13 C14 N17 C18 9.4(6) . . . . ?
C14 N17 C19 O20 -11.7(7) . . . . ?
C18 N17 C19 O20 162.1(5) . . . . ?
C14 N17 C19 C21 168.5(4) . . . . ?
C18 N17 C19 C21 -17.7(6) . . . . ?
O20 C19 C21 C25 142.6(5) . . . . ?
N17 C19 C21 C25 -37.7(7) . . . . ?
O20 C19 C21 S22 -30.7(6) . . . . ?
N17 C19 C21 S22 149.0(3) . . . . ?
C25 C21 S22 C23 3.4(4) . . . . ?
C19 C21 S22 C23 178.1(3) . . . . ?
C21 S22 C23 C24 -2.9(4) . . . . ?
C21 S22 C23 C26 -176.1(3) . . . . ?
C26 C23 C24 C25 173.7(4) . . . . ?
S22 C23 C24 C25 1.8(5) . . . . ?
C19 C21 C25 C24 -176.5(5) . . . . ?
S22 C21 C25 C24 -3.0(5) . . . . ?
C23 C24 C25 C21 0.8(6) . . . . ?
C24 C23 C26 O27 -130.4(5) . . . . ?
S22 C23 C26 O27 41.1(6) . . . . ?
C24 C23 C26 N28 48.0(7) . . . . ?
S22 C23 C26 N28 -140.5(3) . . . . ?
O27 C26 N28 C30 13.0(7) . . . . ?
C23 C26 N28 C30 -165.2(4) . . . . ?
O27 C26 N28 C29 -170.2(5) . . . . ?
C23 C26 N28 C29 11.5(6) . . . . ?
C26 N28 C30 C35 -22.3(7) . . . . ?
C29 N28 C30 C35 160.8(4) . . . . ?
C26 N28 C30 C31 158.8(4) . . . . ?
C29 N28 C30 C31 -18.1(6) . . . . ?
C35 C30 C31 C32 -0.7(8) . . . . ?
N28 C30 C31 C32 178.3(5) . . . . ?
C30 C31 C32 N33 0.6(9) . . . . ?
C31 C32 N33 C34 -0.2(8) . . . . ?
C31 C32 N33 Ag -176.7(4) . . . 1_565 ?
C32 N33 C34 C35 -0.1(7) . . . . ?
Ag N33 C34 C35 176.2(4) 1_565 . . . ?
N33 C34 C35 C30 0.0(8) . . . . ?
C31 C30 C35 C34 0.4(7) . . . . ?
N28 C30 C35 C34 -178.5(4) . . . . ?
